data_7049920
loop_
_publ_author_name
'Biggs, George S.'
'O'Neill, Michael J'
'Carames Mendez, Pablo'
'Scrase, Thomas G.'
'Lin, Yulu'
'Bin-Maarof, Amzar Muzani'
'Bond, Andrew D.'
'Boss, Sally R.'
'Barker, Paul D.'

_publ_section_title
;
 Use of a fluorinated probe to quantitatively monitor amino acid binding
 preferences of ruthenium(ii) arene complexes.
;
_journal_issue 20
_journal_name_full 'Dalton transactions (Cambridge, England : 2003)'
_journal_page_first 6910
_journal_page_last 6920
_journal_paper_doi 10.1039/c8dt05159c
_journal_volume 48
_journal_year 2019
_chemical_formula_moiety 'C16 H12 Cl F2 N2 Ru +, F6 P -'
_chemical_formula_sum 'C16 H12 Cl F8 N2 P Ru'
_chemical_formula_weight 551.77
_space_group_crystal_system triclinic
_space_group_IT_number 2
_space_group_name_Hall '-P 1'
_space_group_name_H-M_alt 'P -1'
_symmetry_space_group_name_Hall '-P 1'
_symmetry_space_group_name_H-M 'P -1'
_atom_sites_solution_hydrogens geom
_audit_creation_method SHELXL-2018/1
_audit_update_record
;
2018-09-13 deposited with the CCDC.    2019-04-15 downloaded from the CCDC.
;
_cell_angle_alpha 104.378(3)
_cell_angle_beta 95.336(3)
_cell_angle_gamma 96.409(3)
_cell_formula_units_Z 2
_cell_length_a 8.0630(5)
_cell_length_b 8.3719(5)
_cell_length_c 13.8505(11)
_cell_measurement_reflns_used 9015
_cell_measurement_temperature 180(2)
_cell_measurement_theta_max 25.03
_cell_measurement_theta_min 1.00
_cell_volume 892.90(11)
_computing_cell_refinement 'HKL Scalepack (Otwinowski & Minor, 1997)'
_computing_data_collection 'COLLECT (Nonius, 1999)'
_computing_data_reduction 'HKL Denzo and Scalepack (Otwinowski & Minor, 1997)'
_computing_molecular_graphics 'Mercury (Macrae et al., 2008)'
_computing_publication_material SHELXL
_computing_structure_refinement 'SHELXL (Sheldrick, 2015)'
_computing_structure_solution 'SHELXT (Sheldrick, 2015)'
_diffrn_ambient_temperature 180(2)
_diffrn_measured_fraction_theta_full 0.976
_diffrn_measured_fraction_theta_max 0.976
_diffrn_measurement_device_type 'Nonius KappaCCD'
_diffrn_measurement_method '\w and \f-scans'
_diffrn_radiation_type MoK\a
_diffrn_radiation_wavelength 0.71073
_diffrn_reflns_av_R_equivalents 0.1045
_diffrn_reflns_av_unetI/netI 0.1272
_diffrn_reflns_Laue_measured_fraction_full 0.976
_diffrn_reflns_Laue_measured_fraction_max 0.976
_diffrn_reflns_limit_h_max 9
_diffrn_reflns_limit_h_min -9
_diffrn_reflns_limit_k_max 9
_diffrn_reflns_limit_k_min -9
_diffrn_reflns_limit_l_max 16
_diffrn_reflns_limit_l_min -14
_diffrn_reflns_number 7589
_diffrn_reflns_point_group_measured_fraction_full 0.976
_diffrn_reflns_point_group_measured_fraction_max 0.976
_diffrn_reflns_theta_full 25.137
_diffrn_reflns_theta_max 25.137
_diffrn_reflns_theta_min 3.533
_diffrn_source 'fine-focus sealed tube'
_exptl_absorpt_coefficient_mu 1.203
_exptl_absorpt_correction_T_max 0.989
_exptl_absorpt_correction_T_min 0.850
_exptl_absorpt_correction_type multi-scan
_exptl_absorpt_process_details 'SORTAV (Blessing, 1995)'
_exptl_crystal_colour yellow
_exptl_crystal_density_diffrn 2.052
_exptl_crystal_description plate
_exptl_crystal_F_000 540
_exptl_crystal_size_max 0.100
_exptl_crystal_size_mid 0.040
_exptl_crystal_size_min 0.010
_refine_diff_density_max 0.718
_refine_diff_density_min -0.763
_refine_diff_density_rms 0.192
_refine_ls_extinction_method none
_refine_ls_goodness_of_fit_ref 1.098
_refine_ls_hydrogen_treatment constr
_refine_ls_matrix_type full
_refine_ls_number_parameters 262
_refine_ls_number_reflns 3118
_refine_ls_number_restraints 0
_refine_ls_restrained_S_all 1.098
_refine_ls_R_factor_all 0.1242
_refine_ls_R_factor_gt 0.0717
_refine_ls_shift/su_max 0.000
_refine_ls_shift/su_mean 0.000
_refine_ls_structure_factor_coef Fsqd
_refine_ls_weighting_details 'w=1/[\s^2^(Fo^2^)+3.7281P] where P=(Fo^2^+2Fc^2^)/3'
_refine_ls_weighting_scheme calc
_refine_ls_wR_factor_gt 0.1095
_refine_ls_wR_factor_ref 0.1280
_reflns_Friedel_coverage 0.000
_reflns_number_gt 2117
_reflns_number_total 3118
_reflns_threshold_expression 'I > 2\s(I)'
_cod_data_source_file c8dt05159c2.cif
_cod_data_source_block 5
_cod_depositor_comments 'Adding full bibliography for 7049914--7049924.cif.'
_cod_database_code 7049920
_cambridge_user_name 'George Biggs'
_cambridge_user_crsid gb531
_cambridge_supervisor_name 'Paul Barker'
_cambridge_supervisor_crsid pdb30
_cambridge_crystallographer_name 'Andrew Bond'
_cambridge_crystallographer_crsid adb29
_cambridge_sample_id gb_018
_cambridge_data_id PB_K3_0003
_shelx_space_group_comment
;
The symmetry employed for this shelxl refinement is uniquely defined
by the following loop, which should always be used as a source of
symmetry information in preference to the above space-group names.
They are only intended as comments.
;
_shelx_estimated_absorpt_t_min 0.889
_shelx_estimated_absorpt_t_max 0.988

loop_
_space_group_symop_operation_xyz
'x, y, z'
'-x, -y, -z'

loop_
_atom_site_label
_atom_site_type_symbol
_atom_site_fract_x
_atom_site_fract_y
_atom_site_fract_z
_atom_site_U_iso_or_equiv
_atom_site_adp_type
_atom_site_occupancy
_atom_site_site_symmetry_order
_atom_site_calc_flag
_atom_site_refinement_flags_posn
_atom_site_refinement_flags_adp
Ru1 Ru 0.08845(9) 0.32189(9) 0.22582(6) 0.0323(2) Uani 1 1 d . .
Cl1 Cl 0.0105(2) 0.2805(2) 0.38161(15) 0.0337(5) Uani 1 1 d . .
F1 F 0.3688(7) 0.8831(6) 0.4864(5) 0.0722(18) Uani 1 1 d . .
F2 F 0.6058(6) 0.7467(6) 0.4436(4) 0.0525(14) Uani 1 1 d . .
N1 N 0.1004(8) 0.5733(8) 0.2953(5) 0.0326(17) Uani 1 1 d . .
N2 N 0.3267(8) 0.3824(8) 0.3058(5) 0.0310(16) Uani 1 1 d . .
C1 C -0.0311(11) 0.6566(11) 0.2858(7) 0.044(2) Uani 1 1 d . .
H1 H -0.130058 0.600162 0.242710 0.052 Uiso 1 1 calc R U
C2 C -0.0265(13) 0.8208(12) 0.3365(8) 0.054(3) Uani 1 1 d . .
H2 H -0.118982 0.878487 0.326630 0.065 Uiso 1 1 calc R U
C3 C 0.1143(14) 0.9000(11) 0.4017(8) 0.056(3) Uani 1 1 d . .
H3 H 0.122022 1.014100 0.436671 0.067 Uiso 1 1 calc R U
C4 C 0.2426(12) 0.8115(10) 0.4154(8) 0.047(2) Uani 1 1 d . .
C5 C 0.2403(10) 0.6488(9) 0.3562(6) 0.0314(19) Uani 1 1 d . .
C6 C 0.3771(9) 0.5440(9) 0.3572(6) 0.0265(18) Uani 1 1 d . .
C7 C 0.5434(10) 0.5878(9) 0.3998(6) 0.033(2) Uani 1 1 d . .
C8 C 0.6538(10) 0.4722(11) 0.3970(6) 0.038(2) Uani 1 1 d . .
H8 H 0.767225 0.504470 0.427347 0.046 Uiso 1 1 calc R U
C9 C 0.5936(10) 0.3092(11) 0.3488(7) 0.039(2) Uani 1 1 d . .
H9 H 0.664123 0.225135 0.347040 0.047 Uiso 1 1 calc R U
C10 C 0.4316(10) 0.2690(10) 0.3035(6) 0.037(2) Uani 1 1 d . .
H10 H 0.391811 0.156180 0.269009 0.045 Uiso 1 1 calc R U
C11 C -0.0389(18) 0.3473(16) 0.0862(8) 0.079(4) Uani 1 1 d . .
H11 H -0.079137 0.442411 0.071981 0.095 Uiso 1 1 calc R U
C12 C -0.1458(13) 0.234(2) 0.1228(8) 0.077(4) Uani 1 1 d . .
H12 H -0.257760 0.252377 0.133040 0.092 Uiso 1 1 calc R U
C13 C -0.084(2) 0.0993(18) 0.1426(9) 0.092(5) Uani 1 1 d . .
H13 H -0.155693 0.023918 0.166713 0.110 Uiso 1 1 calc R U
C14 C 0.071(2) 0.0682(13) 0.1300(9) 0.079(4) Uani 1 1 d . .
H14 H 0.107952 -0.028237 0.144236 0.094 Uiso 1 1 calc R U
C15 C 0.1787(14) 0.1769(15) 0.0958(7) 0.062(3) Uani 1 1 d . .
H15 H 0.290717 0.155199 0.088925 0.074 Uiso 1 1 calc R U
C16 C 0.1277(15) 0.3173(13) 0.0711(7) 0.062(3) Uani 1 1 d . .
H16 H 0.200883 0.389267 0.045559 0.074 Uiso 1 1 calc R U
P1 P 0.4929(3) 0.7672(3) 0.1392(2) 0.0473(7) Uani 1 1 d . .
F11 F 0.3042(9) 0.7737(10) 0.1582(7) 0.119(3) Uani 1 1 d . .
F12 F 0.5510(11) 0.8625(9) 0.2529(5) 0.110(3) Uani 1 1 d . .
F13 F 0.4366(9) 0.6724(8) 0.0268(5) 0.092(2) Uani 1 1 d . .
F14 F 0.4890(9) 0.5947(7) 0.1689(5) 0.090(2) Uani 1 1 d . .
F15 F 0.4997(9) 0.9398(7) 0.1124(5) 0.086(2) Uani 1 1 d . .
F16 F 0.6836(7) 0.7574(8) 0.1209(5) 0.0803(19) Uani 1 1 d . .

loop_
_atom_site_aniso_label
_atom_site_aniso_U_11
_atom_site_aniso_U_22
_atom_site_aniso_U_33
_atom_site_aniso_U_23
_atom_site_aniso_U_13
_atom_site_aniso_U_12
Ru1 0.0264(4) 0.0339(4) 0.0357(4) 0.0114(3) -0.0013(3) -0.0006(3)
Cl1 0.0300(11) 0.0335(11) 0.0407(13) 0.0146(9) 0.0038(10) 0.0070(9)
F1 0.066(4) 0.038(3) 0.093(5) -0.010(3) -0.005(4) 0.001(3)
F2 0.041(3) 0.038(3) 0.067(4) 0.001(3) -0.011(3) -0.001(2)
N1 0.026(4) 0.027(4) 0.048(5) 0.017(3) 0.000(3) 0.004(3)
N2 0.025(4) 0.027(4) 0.042(4) 0.008(3) 0.009(3) 0.006(3)
C1 0.032(5) 0.047(6) 0.062(7) 0.031(5) 0.008(5) 0.010(4)
C2 0.050(7) 0.055(6) 0.073(8) 0.037(6) 0.017(6) 0.023(5)
C3 0.067(7) 0.030(5) 0.086(8) 0.030(5) 0.023(7) 0.021(5)
C4 0.039(6) 0.029(5) 0.066(7) 0.010(5) -0.004(5) -0.006(4)
C5 0.027(5) 0.030(5) 0.040(5) 0.017(4) 0.004(4) 0.002(4)
C6 0.016(4) 0.030(4) 0.035(5) 0.013(4) 0.004(4) 0.001(3)
C7 0.031(5) 0.025(4) 0.041(5) 0.004(4) 0.011(4) -0.006(4)
C8 0.017(4) 0.058(6) 0.041(6) 0.015(5) 0.003(4) 0.004(4)
C9 0.023(5) 0.048(5) 0.048(6) 0.013(4) 0.009(4) 0.010(4)
C10 0.030(5) 0.032(5) 0.046(6) 0.003(4) 0.004(4) 0.005(4)
C11 0.106(11) 0.097(9) 0.039(7) 0.022(6) -0.012(7) 0.045(9)
C12 0.023(6) 0.144(12) 0.049(8) 0.015(8) -0.006(5) -0.020(7)
C13 0.108(13) 0.086(10) 0.052(8) 0.015(7) -0.035(9) -0.064(10)
C14 0.119(12) 0.038(6) 0.052(8) -0.006(5) -0.045(8) -0.016(8)
C15 0.050(7) 0.078(8) 0.041(7) -0.010(6) -0.006(5) 0.011(6)
C16 0.076(9) 0.066(7) 0.034(6) 0.015(5) -0.004(6) -0.024(6)
P1 0.0460(16) 0.0460(14) 0.0499(17) 0.0139(12) 0.0115(13) -0.0009(12)
F11 0.061(5) 0.146(7) 0.178(9) 0.071(6) 0.057(5) 0.029(5)
F12 0.161(8) 0.096(5) 0.055(5) -0.008(4) 0.001(5) 0.021(5)
F13 0.116(6) 0.083(4) 0.066(5) 0.007(4) -0.025(4) 0.025(4)
F14 0.121(6) 0.070(4) 0.096(5) 0.051(4) 0.034(5) 0.009(4)
F15 0.108(5) 0.054(4) 0.115(6) 0.045(4) 0.035(5) 0.018(4)
F16 0.049(4) 0.093(5) 0.109(5) 0.040(4) 0.021(4) 0.013(3)

loop_
_atom_type_symbol
_atom_type_description
_atom_type_scat_dispersion_real
_atom_type_scat_dispersion_imag
_atom_type_scat_source
C C 0.0033 0.0016 'International Tables Vol C Tables 4.2.6.8 and 6.1.1.4'
H H 0.0000 0.0000 'International Tables Vol C Tables 4.2.6.8 and 6.1.1.4'
N N 0.0061 0.0033 'International Tables Vol C Tables 4.2.6.8 and 6.1.1.4'
F F 0.0171 0.0103 'International Tables Vol C Tables 4.2.6.8 and 6.1.1.4'
P P 0.1023 0.0942 'International Tables Vol C Tables 4.2.6.8 and 6.1.1.4'
Cl Cl 0.1484 0.1585 'International Tables Vol C Tables 4.2.6.8 and 6.1.1.4'
Ru Ru -1.2594 0.8363 'International Tables Vol C Tables 4.2.6.8 and 6.1.1.4'

loop_
_geom_angle_atom_site_label_1
_geom_angle_atom_site_label_2
_geom_angle_atom_site_label_3
_geom_angle
N2 Ru1 N1 76.8(2)
N2 Ru1 C15 92.4(3)
N1 Ru1 C15 135.9(4)
N2 Ru1 C11 138.3(5)
N1 Ru1 C11 92.6(4)
C15 Ru1 C11 67.4(4)
N2 Ru1 C16 104.9(4)
N1 Ru1 C16 103.6(3)
C15 Ru1 C16 37.6(4)
C11 Ru1 C16 38.0(4)
N2 Ru1 C14 107.4(5)
N1 Ru1 C14 170.9(4)
C15 Ru1 C14 37.3(5)
C11 Ru1 C14 78.8(4)
C16 Ru1 C14 67.6(5)
N2 Ru1 C13 138.8(6)
N1 Ru1 C13 143.2(6)
C15 Ru1 C13 65.4(5)
C11 Ru1 C13 66.6(5)
C16 Ru1 C13 79.0(4)
C14 Ru1 C13 35.2(5)
N2 Ru1 C12 171.2(4)
N1 Ru1 C12 109.9(5)
C15 Ru1 C12 78.8(4)
C11 Ru1 C12 38.1(5)
C16 Ru1 C12 68.4(4)
C14 Ru1 C12 65.1(5)
C13 Ru1 C12 36.1(5)
N2 Ru1 Cl1 82.80(18)
N1 Ru1 Cl1 85.01(19)
C15 Ru1 Cl1 136.6(3)
C11 Ru1 Cl1 137.1(4)
C16 Ru1 Cl1 169.4(3)
C14 Ru1 Cl1 103.4(4)
C13 Ru1 Cl1 90.4(4)
C12 Ru1 Cl1 103.1(3)
C5 N1 C1 120.3(7)
C5 N1 Ru1 117.5(5)
C1 N1 Ru1 122.0(6)
C10 N2 C6 120.6(7)
C10 N2 Ru1 121.6(5)
C6 N2 Ru1 117.8(5)
N1 C1 C2 121.9(9)
N1 C1 H1 119.0
C2 C1 H1 119.0
C3 C2 C1 118.8(8)
C3 C2 H2 120.6
C1 C2 H2 120.6
C4 C3 C2 118.7(9)
C4 C3 H3 120.7
C2 C3 H3 120.7
F1 C4 C3 118.1(8)
F1 C4 C5 120.9(8)
C3 C4 C5 120.9(9)
N1 C5 C4 118.7(7)
N1 C5 C6 114.7(7)
C4 C5 C6 126.5(8)
N2 C6 C7 117.5(7)
N2 C6 C5 112.7(7)
C7 C6 C5 129.8(7)
F2 C7 C8 116.8(7)
F2 C7 C6 120.8(7)
C8 C7 C6 122.4(7)
C9 C8 C7 117.5(8)
C9 C8 H8 121.2
C7 C8 H8 121.2
C10 C9 C8 119.4(8)
C10 C9 H9 120.3
C8 C9 H9 120.3
N2 C10 C9 122.4(8)
N2 C10 H10 118.8
C9 C10 H10 118.8
C16 C11 C12 119.8(11)
C16 C11 Ru1 71.5(6)
C12 C11 Ru1 71.7(6)
C16 C11 H11 120.1
C12 C11 H11 120.1
Ru1 C11 H11 129.0
C13 C12 C11 118.6(11)
C13 C12 Ru1 71.7(7)
C11 C12 Ru1 70.1(6)
C13 C12 H12 120.7
C11 C12 H12 120.7
Ru1 C12 H12 129.8
C14 C13 C12 123.2(13)
C14 C13 Ru1 72.4(7)
C12 C13 Ru1 72.1(7)
C14 C13 H13 118.4
C12 C13 H13 118.4
Ru1 C13 H13 129.8
C13 C14 C15 119.7(12)
C13 C14 Ru1 72.4(8)
C15 C14 Ru1 69.6(6)
C13 C14 H14 120.2
C15 C14 H14 120.2
Ru1 C14 H14 130.3
C14 C15 C16 122.0(11)
C14 C15 Ru1 73.1(7)
C16 C15 Ru1 72.8(6)
C14 C15 H15 119.0
C16 C15 H15 119.0
Ru1 C15 H15 127.3
C15 C16 C11 116.7(10)
C15 C16 Ru1 69.6(6)
C11 C16 Ru1 70.5(6)
C15 C16 H16 121.7
C11 C16 H16 121.7
Ru1 C16 H16 130.5
F13 P1 F11 90.7(5)
F13 P1 F15 90.9(4)
F11 P1 F15 90.0(4)
F13 P1 F12 179.6(4)
F11 P1 F12 89.6(5)
F15 P1 F12 89.3(4)
F13 P1 F16 89.5(4)
F11 P1 F16 178.9(4)
F15 P1 F16 91.1(4)
F12 P1 F16 90.2(4)
F13 P1 F14 90.5(4)
F11 P1 F14 90.5(4)
F15 P1 F14 178.6(4)
F12 P1 F14 89.4(4)
F16 P1 F14 88.4(4)

loop_
_geom_bond_atom_site_label_1
_geom_bond_atom_site_label_2
_geom_bond_distance
Ru1 N2 2.069(7)
Ru1 N1 2.073(6)
Ru1 C15 2.145(10)
Ru1 C11 2.173(10)
Ru1 C16 2.186(10)
Ru1 C14 2.189(11)
Ru1 C13 2.189(11)
Ru1 C12 2.194(10)
Ru1 Cl1 2.397(2)
F1 C4 1.321(10)
F2 C7 1.336(9)
N1 C5 1.335(10)
N1 C1 1.347(10)
N2 C10 1.337(9)
N2 C6 1.359(9)
C1 C2 1.374(13)
C1 H1 0.9500
C2 C3 1.374(14)
C2 H2 0.9500
C3 C4 1.363(12)
C3 H3 0.9500
C4 C5 1.402(12)
C5 C6 1.485(10)
C6 C7 1.384(11)
C7 C8 1.382(11)
C8 C9 1.373(12)
C8 H8 0.9500
C9 C10 1.363(11)
C9 H9 0.9500
C10 H10 0.9500
C11 C16 1.418(16)
C11 C12 1.427(17)
C11 H11 0.9500
C12 C13 1.360(18)
C12 H12 0.9500
C13 C14 1.322(18)
C13 H13 0.9500
C14 C15 1.387(17)
C14 H14 0.9500
C15 C16 1.396(14)
C15 H15 0.9500
C16 H16 0.9500
P1 F13 1.560(7)
P1 F11 1.573(7)
P1 F15 1.576(6)
P1 F12 1.578(7)
P1 F16 1.589(6)
P1 F14 1.594(6)

loop_
_geom_torsion_atom_site_label_1
_geom_torsion_atom_site_label_2
_geom_torsion_atom_site_label_3
_geom_torsion_atom_site_label_4
_geom_torsion
C5 N1 C1 C2 0.7(12)
Ru1 N1 C1 C2 176.2(6)
N1 C1 C2 C3 -2.5(14)
C1 C2 C3 C4 -1.4(14)
C2 C3 C4 F1 -172.5(9)
C2 C3 C4 C5 7.1(14)
C1 N1 C5 C4 4.9(12)
Ru1 N1 C5 C4 -170.8(6)
C1 N1 C5 C6 -178.3(7)
Ru1 N1 C5 C6 6.1(9)
F1 C4 C5 N1 170.7(8)
C3 C4 C5 N1 -8.9(13)
F1 C4 C5 C6 -5.7(14)
C3 C4 C5 C6 174.7(8)
C10 N2 C6 C7 4.9(11)
Ru1 N2 C6 C7 -171.9(6)
C10 N2 C6 C5 -176.5(7)
Ru1 N2 C6 C5 6.7(8)
N1 C5 C6 N2 -8.2(10)
C4 C5 C6 N2 168.4(8)
N1 C5 C6 C7 170.2(8)
C4 C5 C6 C7 -13.3(14)
N2 C6 C7 F2 173.9(7)
C5 C6 C7 F2 -4.4(13)
N2 C6 C7 C8 -4.2(12)
C5 C6 C7 C8 177.5(8)
F2 C7 C8 C9 -177.4(7)
C6 C7 C8 C9 0.7(12)
C7 C8 C9 C10 2.1(12)
C6 N2 C10 C9 -2.2(12)
Ru1 N2 C10 C9 174.4(7)
C8 C9 C10 N2 -1.4(13)
C16 C11 C12 C13 0.2(17)
Ru1 C11 C12 C13 -54.8(10)
C16 C11 C12 Ru1 55.0(9)
C11 C12 C13 C14 0.2(19)
Ru1 C12 C13 C14 -53.8(11)
C11 C12 C13 Ru1 54.0(10)
C12 C13 C14 C15 0.6(19)
Ru1 C13 C14 C15 -53.1(10)
C12 C13 C14 Ru1 53.7(11)
C13 C14 C15 C16 -1.9(17)
Ru1 C14 C15 C16 -56.3(9)
C13 C14 C15 Ru1 54.4(10)
C14 C15 C16 C11 2.2(15)
Ru1 C15 C16 C11 -54.2(8)
C14 C15 C16 Ru1 56.4(9)
C12 C11 C16 C15 -1.3(15)
Ru1 C11 C16 C15 53.7(8)
C12 C11 C16 Ru1 -55.1(9)
